data_4107865
loop_
_publ_author_name
'Alfred J. Wooten'
'Patrick J. Carroll'
'Patrick J. Walsh'

_publ_section_title
;
 Insight into Substrate Binding in Shibasaki's Li3(THF)n(BINOLate)3Ln
 Complexes and Implications in Catalysis
;
_journal_name_full 'Journal of the American Chemical Society'
_journal_page_first 7407
_journal_page_last 7419
_journal_paper_doi 10.1021/ja7107933
_journal_volume 130
_journal_year 2008
_chemical_formula_sum 'C80 H76 La Li3 O11'
_chemical_formula_weight 1373.14
_space_group_IT_number 4
_symmetry_cell_setting monoclinic
_symmetry_Int_Tables_number 4
_symmetry_space_group_name_Hall 'P 2yb'
_symmetry_space_group_name_H-M 'P 1 21 1'
_atom_sites_solution_hydrogens geom
_atom_sites_solution_primary direct
_audit_creation_method SHELXL-97
_cell_angle_alpha 90.00
_cell_angle_beta 101.379(2)
_cell_angle_gamma 90.00
_cell_formula_units_Z 2
_cell_length_a 18.532(4)
_cell_length_b 11.479(3)
_cell_length_c 19.262(5)
_cell_measurement_temperature 143(1)
_cell_volume 4017.0(17)
_computing_data_collection 'CrystalClear (Rigaku, 1999)'
_computing_data_reduction 'CrystalClear (Rigaku, 1999)'
_computing_structure_refinement 'SHELXL-97 (Sheldrick, 1997)'
_computing_structure_solution 'SIR97 (Altomare, 1999)'
_diffrn_ambient_temperature 143(1)
_diffrn_measured_fraction_theta_full 0.973
_diffrn_measured_fraction_theta_max 0.973
_diffrn_measurement_device 'CCD Area Detector'
_diffrn_measurement_device_type 'Rigaku Mercury'
_diffrn_measurement_method 'phi and omega rotations'
_diffrn_radiation_monochromator graphite
_diffrn_radiation_source 'rotating anode'
_diffrn_radiation_type MoK\a
_diffrn_radiation_wavelength 0.71069
_diffrn_reflns_av_R_equivalents 0.0507
_diffrn_reflns_av_sigmaI/netI 0.0929
_diffrn_reflns_limit_h_max 23
_diffrn_reflns_limit_h_min -23
_diffrn_reflns_limit_k_max 10
_diffrn_reflns_limit_k_min -14
_diffrn_reflns_limit_l_max 24
_diffrn_reflns_limit_l_min -24
_diffrn_reflns_number 28983
_diffrn_reflns_theta_full 27.47
_diffrn_reflns_theta_max 27.47
_diffrn_reflns_theta_min 2.62
_exptl_absorpt_coefficient_mu 0.584
_exptl_absorpt_correction_T_max 1.0000
_exptl_absorpt_correction_T_min 0.6923
_exptl_absorpt_correction_type multi-scan
_exptl_crystal_density_diffrn 1.135
_exptl_crystal_F_000 1420
_exptl_crystal_size_max 0.25
_exptl_crystal_size_mid 0.12
_exptl_crystal_size_min 0.05
_refine_diff_density_max 0.599
_refine_diff_density_min -0.852
_refine_diff_density_rms 0.080
_refine_ls_abs_structure_details 'Flack H D (1983), Acta Cryst. A39, 876-881'
_refine_ls_abs_structure_Flack 0.001(15)
_refine_ls_extinction_method none
_refine_ls_goodness_of_fit_ref 1.035
_refine_ls_hydrogen_treatment constr
_refine_ls_matrix_type full
_refine_ls_number_parameters 857
_refine_ls_number_reflns 14622
_refine_ls_number_restraints 1
_refine_ls_restrained_S_all 1.035
_refine_ls_R_factor_all 0.0767
_refine_ls_R_factor_gt 0.0585
_refine_ls_shift/su_max 0.031
_refine_ls_shift/su_mean 0.001
_refine_ls_structure_factor_coef Fsqd
_refine_ls_weighting_details 'calc w=1/[\s^2^(Fo^2^)+(0.0574P)^2^+0.0000P] where P=(Fo^2^+2Fc^2^)/3'
_refine_ls_weighting_scheme calc
_refine_ls_wR_factor_gt 0.1237
_refine_ls_wR_factor_ref 0.1357
_reflns_number_gt 11601
_reflns_number_total 14622
_reflns_threshold_expression >2sigma(I)
_cod_data_source_file ja7107933-file004.cif
_cod_data_source_block shelxl
_cod_original_cell_volume 4017.1(16)
_cod_original_sg_symbol_H-M 'P 21'
_cod_database_code 4107865

loop_
_symmetry_equiv_pos_as_xyz
'x, y, z'
'-x, y+1/2, -z'

loop_
_atom_site_label
_atom_site_type_symbol
_atom_site_fract_x
_atom_site_fract_y
_atom_site_fract_z
_atom_site_U_iso_or_equiv
_atom_site_adp_type
_atom_site_occupancy
_atom_site_symmetry_multiplicity
_atom_site_calc_flag
_atom_site_refinement_flags
La1 La 0.817489(14) 0.19469(4) 0.685356(14) 0.03840(9) Uani 1 1 d .
O1 O 0.8986(2) 0.0835(4) 0.7797(2) 0.0422(11) Uani 1 1 d .
O2 O 0.93916(17) 0.1821(5) 0.65001(17) 0.0391(9) Uani 1 1 d .
O3 O 0.73110(16) 0.1892(6) 0.76384(15) 0.0405(7) Uani 1 1 d .
O4 O 0.8696(2) 0.3256(4) 0.7828(2) 0.0462(12) Uani 1 1 d .
O5 O 0.8215(3) 0.0265(4) 0.6119(3) 0.0450(12) Uani 1 1 d .
O6 O 0.68961(18) 0.1833(6) 0.61949(17) 0.0434(9) Uani 1 1 d .
O7 O 0.9939(2) 0.2055(6) 0.9235(2) 0.0595(11) Uani 1 1 d .
O8 O 0.5850(3) 0.3344(6) 0.7071(3) 0.0640(16) Uani 1 1 d .
O9 O 0.5718(3) 0.0664(6) 0.7107(3) 0.0667(17) Uani 1 1 d .
O10 O 0.9514(3) -0.0574(4) 0.5405(2) 0.0572(12) Uani 1 1 d .
O11 O 0.8189(3) 0.3572(5) 0.5941(3) 0.0550(14) Uani 1 1 d .
C1 C 0.9425(3) -0.0052(5) 0.7688(3) 0.0403(13) Uani 1 1 d .
C2 C 0.9205(3) -0.1209(5) 0.7810(3) 0.0441(14) Uani 1 1 d .
H2 H 0.8785 -0.1316 0.7999 0.059 Uiso 1 1 calc R
C3 C 0.9580(3) -0.2158(5) 0.7665(3) 0.0478(15) Uani 1 1 d .
H3 H 0.9415 -0.2897 0.7756 0.064 Uiso 1 1 calc R
C4 C 1.0228(3) -0.2037(5) 0.7372(3) 0.0433(14) Uani 1 1 d .
C5 C 1.0604(3) -0.3015(10) 0.7183(3) 0.0570(14) Uani 1 1 d .
H5 H 1.0430 -0.3760 0.7244 0.076 Uiso 1 1 calc R
C6 C 1.1224(4) -0.2873(8) 0.6908(3) 0.066(2) Uani 1 1 d .
H6 H 1.1468 -0.3525 0.6783 0.087 Uiso 1 1 calc R
C7 C 1.1504(4) -0.1740(6) 0.6810(4) 0.0579(18) Uani 1 1 d .
H7 H 1.1925 -0.1655 0.6621 0.077 Uiso 1 1 calc R
C8 C 1.1144(3) -0.0764(6) 0.7000(3) 0.0506(16) Uani 1 1 d .
H8 H 1.1331 -0.0027 0.6942 0.067 Uiso 1 1 calc R
C9 C 1.0488(3) -0.0876(5) 0.7283(3) 0.0405(13) Uani 1 1 d .
C10 C 1.0103(3) 0.0112(5) 0.7467(3) 0.0371(13) Uani 1 1 d .
C11 C 1.0389(3) 0.1321(5) 0.7440(3) 0.0384(13) Uani 1 1 d .
C12 C 1.1038(3) 0.1694(6) 0.7923(3) 0.0427(18) Uani 1 1 d .
C13 C 1.1436(4) 0.0923(6) 0.8444(4) 0.0515(16) Uani 1 1 d .
H13 H 1.1275 0.0159 0.8465 0.068 Uiso 1 1 calc R
C14 C 1.2055(5) 0.1290(9) 0.8917(6) 0.074(3) Uani 1 1 d .
H14 H 1.2302 0.0781 0.9259 0.098 Uiso 1 1 calc R
C15 C 1.2313(5) 0.2453(9) 0.8877(5) 0.074(3) Uani 1 1 d .
H15 H 1.2733 0.2706 0.9188 0.099 Uiso 1 1 calc R
C16 C 1.1936(4) 0.3197(7) 0.8374(4) 0.0628(19) Uani 1 1 d .
H16 H 1.2106 0.3954 0.8346 0.084 Uiso 1 1 calc R
C17 C 1.1298(4) 0.2838(6) 0.7903(3) 0.0457(15) Uani 1 1 d .
C18 C 1.0891(3) 0.3608(6) 0.7411(3) 0.0480(15) Uani 1 1 d .
H18 H 1.1060 0.4367 0.7388 0.064 Uiso 1 1 calc R
C19 C 1.0264(3) 0.3286(5) 0.6970(3) 0.0449(14) Uani 1 1 d .
H19 H 0.9996 0.3836 0.6671 0.060 Uiso 1 1 calc R
C20 C 1.0000(3) 0.2085(8) 0.6955(3) 0.0409(15) Uani 1 1 d .
C21 C 0.7535(3) 0.1682(5) 0.8333(3) 0.0390(16) Uani 1 1 d .
C22 C 0.7498(4) 0.0499(6) 0.8562(3) 0.0454(15) Uani 1 1 d .
H22 H 0.7307 -0.0071 0.8234 0.060 Uiso 1 1 calc R
C23 C 0.7737(4) 0.0201(6) 0.9248(3) 0.0500(16) Uani 1 1 d .
H23 H 0.7698 -0.0572 0.9381 0.067 Uiso 1 1 calc R
C24 C 0.8040(4) 0.1014(7) 0.9765(4) 0.0515(17) Uani 1 1 d .
C25 C 0.8305(5) 0.0704(7) 1.0468(4) 0.069(2) Uani 1 1 d .
H25 H 0.8266 -0.0063 1.0611 0.092 Uiso 1 1 calc R
C26 C 0.8626(6) 0.1535(8) 1.0957(4) 0.079(3) Uani 1 1 d .
H26 H 0.8802 0.1316 1.1425 0.105 Uiso 1 1 calc R
C27 C 0.8688(5) 0.2686(8) 1.0757(4) 0.064(2) Uani 1 1 d .
H27 H 0.8903 0.3236 1.1089 0.085 Uiso 1 1 calc R
C28 C 0.8426(4) 0.3016(6) 1.0053(4) 0.0520(17) Uani 1 1 d .
H28 H 0.8468 0.3788 0.9920 0.069 Uiso 1 1 calc R
C29 C 0.8102(3) 0.2202(5) 0.9545(3) 0.0424(16) Uani 1 1 d .
C30 C 0.7817(3) 0.2527(5) 0.8818(3) 0.0363(13) Uani 1 1 d .
C31 C 0.7853(3) 0.3762(5) 0.8578(3) 0.0383(14) Uani 1 1 d .
C32 C 0.7413(3) 0.4657(5) 0.8819(3) 0.0430(14) Uani 1 1 d .
C33 C 0.6919(4) 0.4421(6) 0.9275(3) 0.0533(17) Uani 1 1 d .
H33 H 0.6879 0.3663 0.9434 0.071 Uiso 1 1 calc R
C34 C 0.6495(4) 0.5289(8) 0.9490(4) 0.072(2) Uani 1 1 d .
H34 H 0.6170 0.5104 0.9785 0.096 Uiso 1 1 calc R
C35 C 0.6548(5) 0.6447(7) 0.9270(4) 0.073(2) Uani 1 1 d .
H35 H 0.6265 0.7031 0.9418 0.097 Uiso 1 1 calc R
C36 C 0.7020(4) 0.6694(7) 0.8836(4) 0.067(2) Uani 1 1 d .
H36 H 0.7062 0.7462 0.8696 0.089 Uiso 1 1 calc R
C37 C 0.7454(4) 0.5831(6) 0.8588(3) 0.0501(16) Uani 1 1 d .
C38 C 0.7937(4) 0.6079(6) 0.8116(3) 0.0560(17) Uani 1 1 d .
H38 H 0.7974 0.6841 0.7963 0.074 Uiso 1 1 calc R
C39 C 0.8343(4) 0.5235(6) 0.7885(3) 0.0490(16) Uani 1 1 d .
H39 H 0.8655 0.5427 0.7579 0.065 Uiso 1 1 calc R
C40 C 0.8298(3) 0.4059(5) 0.8105(3) 0.0398(13) Uani 1 1 d .
C41 C 0.7680(3) -0.0532(6) 0.5955(3) 0.0388(15) Uani 1 1 d .
C42 C 0.7750(4) -0.1625(6) 0.6299(3) 0.0465(14) Uani 1 1 d .
H42 H 0.8171 -0.1766 0.6640 0.062 Uiso 1 1 calc R
C43 C 0.7236(4) -0.2482(6) 0.6159(3) 0.0525(16) Uani 1 1 d .
H43 H 0.7306 -0.3188 0.6401 0.070 Uiso 1 1 calc R
C44 C 0.6589(4) -0.2286(6) 0.5640(4) 0.0527(16) Uani 1 1 d .
C45 C 0.6034(4) -0.3165(10) 0.5475(3) 0.0630(19) Uani 1 1 d .
H45 H 0.6102 -0.3893 0.5690 0.084 Uiso 1 1 calc R
C46 C 0.5394(4) -0.2916(10) 0.4991(4) 0.068(2) Uani 1 1 d .
H46 H 0.5026 -0.3477 0.4892 0.091 Uiso 1 1 calc R
C47 C 0.5293(4) -0.1860(8) 0.4656(4) 0.066(2) Uani 1 1 d .
H47 H 0.4861 -0.1725 0.4328 0.088 Uiso 1 1 calc R
C48 C 0.5814(3) -0.0994(7) 0.4791(3) 0.0513(16) Uani 1 1 d .
H48 H 0.5726 -0.0280 0.4562 0.068 Uiso 1 1 calc R
C49 C 0.6498(3) -0.1189(6) 0.5286(3) 0.0431(14) Uani 1 1 d .
C50 C 0.7048(3) -0.0313(5) 0.5444(3) 0.0378(13) Uani 1 1 d .
C51 C 0.6917(3) 0.0862(6) 0.5095(3) 0.0413(15) Uani 1 1 d .
C52 C 0.6870(4) 0.0963(6) 0.4341(3) 0.0473(17) Uani 1 1 d .
C53 C 0.7044(4) 0.0045(7) 0.3921(3) 0.0572(18) Uani 1 1 d .
H53 H 0.7188 -0.0667 0.4135 0.076 Uiso 1 1 calc R
C54 C 0.7010(4) 0.0162(9) 0.3205(4) 0.073(2) Uani 1 1 d .
H54 H 0.7126 -0.0472 0.2948 0.097 Uiso 1 1 calc R
C55 C 0.6809(5) 0.1196(9) 0.2861(4) 0.073(2) Uani 1 1 d .
H55 H 0.6800 0.1271 0.2378 0.098 Uiso 1 1 calc R
C56 C 0.6627(4) 0.2094(13) 0.3237(4) 0.074(3) Uani 1 1 d .
H56 H 0.6471 0.2785 0.3003 0.099 Uiso 1 1 calc R
C57 C 0.6663(3) 0.2025(10) 0.3993(3) 0.0544(16) Uani 1 1 d .
C58 C 0.6494(4) 0.2972(7) 0.4404(4) 0.063(2) Uani 1 1 d .
H58 H 0.6332 0.3671 0.4183 0.084 Uiso 1 1 calc R
C59 C 0.6565(4) 0.2871(7) 0.5112(4) 0.0555(19) Uani 1 1 d .
H59 H 0.6460 0.3516 0.5367 0.074 Uiso 1 1 calc R
C60 C 0.6793(2) 0.1832(8) 0.5484(3) 0.0382(13) Uani 1 1 d .
C61 C 1.0371(6) 0.3008(9) 0.9566(5) 0.087(3) Uani 1 1 d .
H61A H 1.0063 0.3663 0.9637 0.116 Uiso 1 1 calc R
H61B H 1.0726 0.3259 0.9289 0.116 Uiso 1 1 calc R
C62 C 1.0745(8) 0.2487(14) 1.0260(6) 0.128(5) Uani 1 1 d .
H62A H 1.1268 0.2649 1.0333 0.170 Uiso 1 1 calc R
H62B H 1.0557 0.2859 1.0640 0.170 Uiso 1 1 calc R
C63 C 1.0641(9) 0.1280(17) 1.0295(8) 0.137(6) Uani 1 1 d .
H63A H 1.0458 0.1070 1.0716 0.183 Uiso 1 1 calc R
H63B H 1.1096 0.0863 1.0294 0.183 Uiso 1 1 calc R
C64 C 1.0094(5) 0.1031(9) 0.9653(5) 0.077(3) Uani 1 1 d .
H64A H 1.0280 0.0430 0.9380 0.102 Uiso 1 1 calc R
H64B H 0.9646 0.0745 0.9781 0.102 Uiso 1 1 calc R
C65 C 0.6224(5) 0.4463(7) 0.7021(4) 0.070(2) Uani 1 1 d .
H65A H 0.6330 0.4574 0.6552 0.093 Uiso 1 1 calc R
H65B H 0.6679 0.4510 0.7369 0.093 Uiso 1 1 calc R
C66 C 0.5686(8) 0.5326(11) 0.7168(8) 0.120(5) Uani 1 1 d .
H66A H 0.5937 0.5969 0.7441 0.159 Uiso 1 1 calc R
H66B H 0.5403 0.5632 0.6728 0.159 Uiso 1 1 calc R
C67 C 0.5233(9) 0.4775(12) 0.7541(10) 0.159(7) Uani 1 1 d .
H67A H 0.4726 0.5000 0.7361 0.211 Uiso 1 1 calc R
H67B H 0.5362 0.4992 0.8037 0.211 Uiso 1 1 calc R
C68 C 0.5319(7) 0.3510(11) 0.7463(8) 0.147(6) Uani 1 1 d .
H68A H 0.5464 0.3147 0.7924 0.196 Uiso 1 1 calc R
H68B H 0.4857 0.3167 0.7225 0.196 Uiso 1 1 calc R
C69 C 0.5517(6) 0.0253(12) 0.7755(5) 0.095(4) Uani 1 1 d .
H69A H 0.5045 0.0562 0.7811 0.126 Uiso 1 1 calc R
H69B H 0.5889 0.0451 0.8168 0.126 Uiso 1 1 calc R
C70 C 0.5479(12) -0.1100(15) 0.7620(10) 0.177(8) Uani 1 1 d .
H70A H 0.5893 -0.1479 0.7923 0.236 Uiso 1 1 calc R
H70B H 0.5029 -0.1411 0.7732 0.236 Uiso 1 1 calc R
C71 C 0.5497(14) -0.1308(16) 0.6936(10) 0.188(9) Uani 1 1 d .
H71A H 0.5051 -0.1708 0.6710 0.250 Uiso 1 1 calc R
H71B H 0.5914 -0.1801 0.6904 0.250 Uiso 1 1 calc R
C72 C 0.5557(7) -0.0234(9) 0.6589(6) 0.107(4) Uani 1 1 d .
H72A H 0.5946 -0.0282 0.6319 0.142 Uiso 1 1 calc R
H72B H 0.5099 -0.0063 0.6264 0.142 Uiso 1 1 calc R
C73 C 0.9012(5) -0.0409(7) 0.4720(4) 0.071(2) Uani 1 1 d .
H73A H 0.9264 -0.0043 0.4382 0.095 Uiso 1 1 calc R
H73B H 0.8595 0.0070 0.4773 0.095 Uiso 1 1 calc R
C74 C 0.8768(4) -0.1606(9) 0.4487(4) 0.077(3) Uani 1 1 d .
H74A H 0.8640 -0.1653 0.3975 0.102 Uiso 1 1 calc R
H74B H 0.8346 -0.1838 0.4683 0.102 Uiso 1 1 calc R
C75 C 0.9414(4) -0.2342(7) 0.4768(4) 0.067(2) Uani 1 1 d .
H75A H 0.9779 -0.2299 0.4471 0.089 Uiso 1 1 calc R
H75B H 0.9272 -0.3148 0.4810 0.089 Uiso 1 1 calc R
C76 C 0.9694(4) -0.1804(6) 0.5483(4) 0.0612(18) Uani 1 1 d .
H76A H 0.9457 -0.2155 0.5838 0.081 Uiso 1 1 calc R
H76B H 1.0222 -0.1912 0.5625 0.081 Uiso 1 1 calc R
C77 C 0.7963(5) 0.4778(7) 0.5941(4) 0.061(2) Uani 1 1 d .
H77A H 0.7454 0.4860 0.5701 0.081 Uiso 1 1 calc R
H77B H 0.8011 0.5061 0.6422 0.081 Uiso 1 1 calc R
C78 C 0.8431(8) 0.5409(9) 0.5579(7) 0.152(6) Uani 1 1 d .
H78A H 0.8859 0.5687 0.5911 0.202 Uiso 1 1 calc R
H78B H 0.8173 0.6076 0.5339 0.202 Uiso 1 1 calc R
C79 C 0.8657(7) 0.4624(7) 0.5064(6) 0.112(4) Uani 1 1 d .
H79A H 0.9182 0.4688 0.5081 0.149 Uiso 1 1 calc R
H79B H 0.8399 0.4813 0.4588 0.149 Uiso 1 1 calc R
C80 C 0.8463(4) 0.3410(7) 0.5263(3) 0.0583(18) Uani 1 1 d .
H80A H 0.8083 0.3076 0.4898 0.078 Uiso 1 1 calc R
H80B H 0.8892 0.2907 0.5334 0.078 Uiso 1 1 calc R
Li1 Li 0.9249(6) 0.2097(17) 0.8374(6) 0.068(4) Uani 1 1 d .
Li2 Li 0.6398(4) 0.1882(16) 0.6970(5) 0.046(2) Uani 1 1 d .
Li3 Li 0.9239(5) 0.0279(10) 0.6162(6) 0.054(3) Uani 1 1 d .

loop_
_atom_site_aniso_label
_atom_site_aniso_U_11
_atom_site_aniso_U_22
_atom_site_aniso_U_33
_atom_site_aniso_U_23
_atom_site_aniso_U_13
_atom_site_aniso_U_12
La1 0.03784(15) 0.03962(17) 0.03668(15) 0.0011(2) 0.00479(11) 0.0015(2)
O1 0.048(3) 0.039(3) 0.039(2) 0.0022(19) 0.004(2) 0.010(2)
O2 0.0339(16) 0.040(3) 0.0420(17) 0.001(2) 0.0049(15) 0.003(2)
O3 0.0389(16) 0.047(2) 0.0330(16) -0.007(3) 0.0006(14) -0.004(3)
O4 0.052(3) 0.041(3) 0.045(2) 0.001(2) 0.008(2) -0.006(2)
O5 0.037(3) 0.044(3) 0.052(3) -0.009(2) 0.003(2) -0.003(2)
O6 0.0422(17) 0.048(3) 0.0382(17) 0.002(3) 0.0035(15) 0.004(3)
O7 0.065(2) 0.058(3) 0.046(2) -0.002(3) -0.0127(18) 0.001(3)
O8 0.060(3) 0.057(4) 0.073(4) 0.001(3) 0.007(3) 0.014(3)
O9 0.067(4) 0.065(4) 0.070(4) 0.002(3) 0.017(3) -0.014(3)
O10 0.056(3) 0.058(3) 0.055(3) -0.008(2) 0.005(2) 0.004(2)
O11 0.058(3) 0.049(3) 0.059(3) 0.006(2) 0.013(3) -0.001(2)
C1 0.043(3) 0.045(4) 0.030(3) 0.002(2) -0.001(3) -0.004(3)
C2 0.041(3) 0.043(4) 0.046(3) 0.009(3) 0.001(3) -0.007(3)
C3 0.055(4) 0.033(4) 0.050(4) 0.002(3) -0.003(3) -0.008(3)
C4 0.048(3) 0.036(4) 0.040(3) 0.001(3) -0.007(3) -0.003(3)
C5 0.065(4) 0.041(3) 0.059(3) -0.009(5) -0.003(3) 0.007(5)
C6 0.084(5) 0.047(6) 0.058(4) -0.010(4) -0.005(4) 0.025(4)
C7 0.055(4) 0.055(5) 0.063(4) -0.006(4) 0.011(4) 0.018(3)
C8 0.040(3) 0.052(4) 0.059(4) -0.007(3) 0.006(3) 0.008(3)
C9 0.042(3) 0.039(4) 0.036(3) 0.000(3) -0.003(3) -0.001(3)
C10 0.031(3) 0.037(3) 0.038(3) 0.005(2) -0.004(2) 0.002(2)
C11 0.037(3) 0.034(3) 0.043(3) 0.003(3) 0.006(3) 0.004(2)
C12 0.036(3) 0.052(6) 0.038(3) 0.002(3) 0.003(2) 0.003(3)
C13 0.043(4) 0.043(4) 0.062(4) -0.006(3) -0.005(3) 0.002(3)
C14 0.054(5) 0.068(6) 0.086(6) 0.001(5) -0.017(5) 0.008(4)
C15 0.067(6) 0.079(6) 0.063(5) -0.018(4) -0.020(5) -0.012(5)
C16 0.067(5) 0.058(5) 0.062(4) -0.021(4) 0.009(4) -0.009(4)
C17 0.048(4) 0.044(4) 0.043(4) -0.014(3) 0.002(3) 0.004(3)
C18 0.049(4) 0.036(4) 0.060(4) -0.004(3) 0.013(3) -0.005(3)
C19 0.050(4) 0.034(3) 0.051(4) 0.009(3) 0.010(3) 0.007(3)
C20 0.036(2) 0.042(5) 0.046(3) -0.003(3) 0.010(2) 0.002(3)
C21 0.040(3) 0.045(5) 0.034(3) 0.000(2) 0.012(2) -0.005(2)
C22 0.051(4) 0.044(4) 0.042(4) -0.004(3) 0.011(3) -0.013(3)
C23 0.066(4) 0.039(4) 0.046(4) 0.007(3) 0.016(3) 0.006(3)
C24 0.057(4) 0.050(5) 0.050(4) -0.003(3) 0.016(4) 0.012(4)
C25 0.104(7) 0.052(5) 0.054(5) 0.017(4) 0.020(5) 0.022(4)
C26 0.117(7) 0.074(7) 0.039(4) 0.011(4) -0.002(4) 0.029(5)
C27 0.090(6) 0.060(6) 0.040(4) -0.001(4) 0.008(4) 0.023(5)
C28 0.062(4) 0.048(4) 0.043(4) 0.000(3) 0.003(4) 0.008(3)
C29 0.051(3) 0.039(5) 0.036(3) 0.004(3) 0.007(3) 0.008(3)
C30 0.035(3) 0.038(3) 0.038(3) 0.000(2) 0.011(3) 0.003(2)
C31 0.035(3) 0.040(4) 0.037(3) 0.000(3) 0.001(3) 0.000(3)
C32 0.043(3) 0.038(4) 0.043(3) -0.007(3) -0.003(3) 0.003(3)
C33 0.050(4) 0.066(5) 0.041(3) -0.011(3) 0.000(3) 0.011(3)
C34 0.057(4) 0.101(7) 0.055(4) -0.022(4) 0.001(4) 0.026(4)
C35 0.082(5) 0.063(5) 0.067(5) -0.018(4) -0.001(4) 0.032(4)
C36 0.069(4) 0.053(6) 0.065(4) -0.012(4) -0.022(4) 0.020(4)
C37 0.053(4) 0.039(4) 0.051(4) -0.012(3) -0.008(3) 0.008(3)
C38 0.063(4) 0.044(4) 0.053(4) 0.004(3) -0.007(4) 0.000(3)
C39 0.054(4) 0.044(4) 0.047(4) 0.005(3) 0.003(3) -0.018(3)
C40 0.041(3) 0.041(4) 0.034(3) 0.006(3) -0.002(3) -0.004(3)
C41 0.042(3) 0.039(4) 0.034(3) -0.010(3) 0.004(3) 0.002(3)
C42 0.053(4) 0.041(4) 0.039(3) -0.004(3) -0.007(3) 0.000(3)
C43 0.058(4) 0.043(4) 0.052(4) 0.003(3) -0.001(3) 0.009(3)
C44 0.050(4) 0.044(4) 0.064(4) 0.006(3) 0.011(3) -0.002(3)
C45 0.070(4) 0.050(5) 0.069(4) -0.008(5) 0.014(3) -0.022(5)
C46 0.060(4) 0.066(6) 0.077(4) -0.013(5) 0.008(3) -0.029(5)
C47 0.056(4) 0.084(6) 0.055(4) -0.002(4) -0.001(4) -0.015(4)
C48 0.037(3) 0.070(5) 0.046(3) -0.001(3) 0.006(3) -0.010(3)
C49 0.042(3) 0.052(4) 0.035(3) -0.006(3) 0.007(3) -0.002(3)
C50 0.045(3) 0.040(3) 0.028(3) -0.007(2) 0.005(3) 0.000(3)
C51 0.038(3) 0.045(4) 0.037(3) 0.005(3) -0.002(3) -0.003(3)
C52 0.050(4) 0.055(4) 0.033(3) 0.006(3) -0.003(3) -0.008(3)
C53 0.048(4) 0.074(5) 0.044(4) 0.002(3) -0.003(3) -0.011(3)
C54 0.066(5) 0.105(7) 0.046(4) -0.010(4) 0.008(4) -0.018(5)
C55 0.078(5) 0.103(7) 0.037(4) -0.001(4) 0.008(4) -0.029(5)
C56 0.058(4) 0.105(9) 0.051(4) 0.023(6) -0.010(3) -0.026(6)
C57 0.047(3) 0.065(5) 0.048(3) 0.014(5) 0.002(3) -0.012(5)
C58 0.062(5) 0.062(5) 0.059(5) 0.028(4) -0.003(4) -0.004(4)
C59 0.049(4) 0.050(5) 0.062(5) 0.007(4) -0.002(4) 0.010(4)
C60 0.027(2) 0.044(4) 0.037(2) 0.008(4) -0.0092(19) 0.002(3)
C61 0.105(8) 0.078(7) 0.072(6) -0.016(5) -0.001(6) -0.021(6)
C62 0.153(12) 0.131(12) 0.064(7) -0.017(7) -0.064(7) -0.051(9)
C63 0.138(12) 0.156(16) 0.100(11) 0.014(10) -0.023(9) -0.026(10)
C64 0.078(6) 0.076(7) 0.068(6) 0.010(5) -0.008(5) -0.004(5)
C65 0.084(6) 0.054(5) 0.066(5) 0.001(4) -0.002(4) 0.003(4)
C66 0.168(12) 0.068(8) 0.137(12) 0.007(8) 0.063(11) 0.042(8)
C67 0.170(14) 0.098(11) 0.24(2) -0.015(11) 0.117(15) 0.059(9)
C68 0.159(12) 0.097(9) 0.233(16) -0.054(10) 0.153(13) -0.004(8)
C69 0.086(7) 0.135(11) 0.060(5) 0.006(6) 0.005(5) -0.012(6)
C70 0.26(2) 0.098(12) 0.155(15) 0.063(12) -0.019(15) -0.044(13)
C71 0.34(3) 0.102(13) 0.128(13) -0.003(11) 0.061(16) -0.002(15)
C72 0.156(10) 0.075(7) 0.103(7) -0.037(6) 0.060(8) -0.043(7)
C73 0.079(5) 0.067(6) 0.063(5) 0.001(4) 0.004(4) 0.026(4)
C74 0.052(4) 0.130(8) 0.053(4) -0.018(5) 0.021(4) -0.002(5)
C75 0.070(5) 0.072(5) 0.065(5) -0.013(4) 0.026(4) -0.020(4)
C76 0.077(5) 0.053(5) 0.051(4) 0.001(3) 0.008(4) -0.006(4)
C77 0.077(5) 0.057(5) 0.051(4) 0.000(4) 0.021(4) 0.017(4)
C78 0.237(15) 0.072(7) 0.201(13) 0.030(8) 0.174(13) 0.009(8)
C79 0.190(12) 0.053(6) 0.125(8) 0.024(5) 0.108(9) 0.016(6)
C80 0.058(4) 0.072(5) 0.047(4) -0.001(3) 0.015(3) 0.006(4)
Li1 0.065(6) 0.073(11) 0.053(6) -0.006(8) -0.020(5) -0.006(8)
Li2 0.033(4) 0.045(5) 0.062(5) 0.001(8) 0.012(4) 0.002(7)
Li3 0.034(5) 0.058(7) 0.069(7) -0.014(6) 0.007(5) -0.001(5)

loop_
_atom_type_symbol
_atom_type_description
_atom_type_scat_dispersion_real
_atom_type_scat_dispersion_imag
_atom_type_scat_source
C C 0.0033 0.0016 'International Tables Vol C Tables 4.2.6.8 and 6.1.1.4'
H H 0.0000 0.0000 'International Tables Vol C Tables 4.2.6.8 and 6.1.1.4'
O O 0.0106 0.0060 'International Tables Vol C Tables 4.2.6.8 and 6.1.1.4'
Li Li -0.0003 0.0001 'International Tables Vol C Tables 4.2.6.8 and 6.1.1.4'
La La -0.2871 2.4523 'International Tables Vol C Tables 4.2.6.8 and 6.1.1.4'

loop_
_geom_angle_atom_site_label_1
_geom_angle_atom_site_label_2
_geom_angle_atom_site_label_3
_geom_angle
O5 La1 O3 116.74(19)
O5 La1 O4 152.96(16)
O3 La1 O4 75.26(15)
O5 La1 O6 78.03(18)
O3 La1 O6 68.33(10)
O4 La1 O6 128.42(16)
O5 La1 O1 86.16(17)
O3 La1 O1 84.72(15)
O4 La1 O1 70.30(14)
O6 La1 O1 137.35(17)
O5 La1 O2 69.92(17)
O3 La1 O2 157.13(11)
O4 La1 O2 90.22(15)
O6 La1 O2 133.57(11)
O1 La1 O2 73.65(14)
O5 La1 O11 100.08(14)
O3 La1 O11 123.13(19)
O4 La1 O11 91.31(17)
O6 La1 O11 79.89(18)
O1 La1 O11 142.33(17)
O2 La1 O11 73.86(17)
O5 La1 Li1 119.7(4)
O3 La1 Li1 78.3(2)
O4 La1 Li1 35.6(4)
O6 La1 Li1 146.7(2)
O1 La1 Li1 34.7(4)
O2 La1 Li1 79.6(2)
O11 La1 Li1 119.9(4)
O5 La1 Li3 35.5(2)
O3 La1 Li3 141.3(3)
O4 La1 Li3 120.1(2)
O6 La1 Li3 111.2(2)
O1 La1 Li3 70.4(2)
O2 La1 Li3 35.8(2)
O11 La1 Li3 93.4(3)
Li1 La1 Li3 95.1(3)
O5 La1 Li2 99.6(3)
O3 La1 Li2 34.18(17)
O4 La1 Li2 101.9(3)
O6 La1 Li2 34.20(17)
O1 La1 Li2 113.8(2)
O2 La1 Li2 167.3(2)
O11 La1 Li2 101.8(3)
Li1 La1 Li2 112.5(3)
Li3 La1 Li2 134.9(4)
C1 O1 Li1 126.7(5)
C1 O1 La1 125.0(4)
Li1 O1 La1 95.0(5)
C20 O2 Li3 119.7(6)
C20 O2 La1 120.5(3)
Li3 O2 La1 93.8(3)
C21 O3 Li2 136.7(4)
C21 O3 La1 121.1(3)
Li2 O3 La1 100.8(3)
C40 O4 Li1 122.9(5)
C40 O4 La1 123.8(4)
Li1 O4 La1 94.8(5)
C41 O5 Li3 135.1(6)
C41 O5 La1 125.4(4)
Li3 O5 La1 96.6(4)
C60 O6 Li2 143.6(4)
C60 O6 La1 117.0(3)
Li2 O6 La1 99.2(3)
C64 O7 C61 110.3(5)
C64 O7 Li1 123.2(8)
C61 O7 Li1 126.5(9)
C68 O8 C65 108.3(7)
C68 O8 Li2 127.4(8)
C65 O8 Li2 118.3(6)
C72 O9 C69 108.2(8)
C72 O9 Li2 118.7(6)
C69 O9 Li2 129.6(7)
C76 O10 C73 108.1(5)
C76 O10 Li3 120.7(5)
C73 O10 Li3 113.7(5)
C77 O11 C80 105.4(5)
C77 O11 La1 130.8(4)
C80 O11 La1 123.8(4)
O1 C1 C10 123.1(5)
O1 C1 C2 118.6(5)
C10 C1 C2 118.3(5)
C3 C2 C1 122.9(6)
C2 C3 C4 120.6(6)
C5 C4 C3 121.4(6)
C5 C4 C9 120.9(6)
C3 C4 C9 117.6(5)
C6 C5 C4 120.1(9)
C5 C6 C7 121.0(8)
C8 C7 C6 119.7(6)
C7 C8 C9 121.0(6)
C10 C9 C8 121.9(5)
C10 C9 C4 120.9(5)
C8 C9 C4 117.2(5)
C9 C10 C1 119.2(5)
C9 C10 C11 122.3(5)
C1 C10 C11 118.5(5)
C9 C10 Li3 93.4(4)
C1 C10 Li3 83.7(4)
C11 C10 Li3 92.8(4)
C20 C11 C12 120.6(6)
C20 C11 C10 118.4(5)
C12 C11 C10 120.9(5)
C17 C12 C13 117.8(6)
C17 C12 C11 120.7(6)
C13 C12 C11 121.4(6)
C14 C13 C12 121.4(7)
C13 C14 C15 119.5(9)
C16 C15 C14 119.4(9)
C15 C16 C17 121.3(8)
C16 C17 C12 120.5(7)
C16 C17 C18 121.6(7)
C12 C17 C18 117.9(6)
C19 C18 C17 122.3(6)
C18 C19 C20 120.9(6)
O2 C20 C11 124.6(8)
O2 C20 C19 117.9(7)
C11 C20 C19 117.4(5)
O3 C21 C30 123.5(6)
O3 C21 C22 116.9(6)
C30 C21 C22 119.6(5)
C23 C22 C21 121.0(6)
C22 C23 C24 122.3(6)
C25 C24 C23 122.5(7)
C25 C24 C29 119.7(7)
C23 C24 C29 117.8(6)
C26 C25 C24 120.4(8)
C27 C26 C25 120.8(9)
C26 C27 C28 119.7(9)
C29 C28 C27 121.1(7)
C28 C29 C24 118.3(6)
C28 C29 C30 122.0(6)
C24 C29 C30 119.7(6)
C21 C30 C29 119.5(5)
C21 C30 C31 119.5(5)
C29 C30 C31 120.9(5)
C40 C31 C32 118.9(6)
C40 C31 C30 120.2(5)
C32 C31 C30 120.9(5)
C33 C32 C37 117.1(6)
C33 C32 C31 122.6(6)
C37 C32 C31 120.3(6)
C34 C33 C32 121.6(7)
C33 C34 C35 120.9(8)
C36 C35 C34 118.5(7)
C35 C36 C37 122.7(7)
C36 C37 C32 119.1(6)
C36 C37 C38 123.0(7)
C32 C37 C38 117.8(6)
C39 C38 C37 121.7(6)
C38 C39 C40 120.8(6)
O4 C40 C31 122.2(5)
O4 C40 C39 117.4(5)
C31 C40 C39 120.4(6)
O5 C41 C50 121.5(6)
O5 C41 C42 120.1(6)
C50 C41 C42 118.5(6)
C43 C42 C41 123.7(6)
C42 C43 C44 119.1(6)
C43 C44 C49 118.7(6)
C43 C44 C45 120.9(7)
C49 C44 C45 120.3(7)
C46 C45 C44 119.1(10)
C47 C46 C45 121.2(9)
C46 C47 C48 121.8(7)
C47 C48 C49 120.3(7)
C50 C49 C44 120.7(6)
C50 C49 C48 122.0(6)
C44 C49 C48 117.2(6)
C41 C50 C49 119.3(6)
C41 C50 C51 121.0(5)
C49 C50 C51 119.5(5)
C60 C51 C52 119.7(6)
C60 C51 C50 120.5(5)
C52 C51 C50 119.6(6)
C53 C52 C57 116.6(6)
C53 C52 C51 123.0(6)
C57 C52 C51 120.4(7)
C54 C53 C52 122.3(8)
C55 C54 C53 121.6(8)
C56 C55 C54 118.4(7)
C55 C56 C57 122.4(11)
C52 C57 C58 118.0(5)
C52 C57 C56 118.8(10)
C58 C57 C56 123.3(10)
C59 C58 C57 120.7(7)
C58 C59 C60 123.1(7)
O6 C60 C51 123.1(7)
O6 C60 C59 119.0(8)
C51 C60 C59 118.0(5)
O7 C61 C62 102.2(9)
C63 C62 C61 113.0(11)
C62 C63 C64 103.4(12)
O7 C64 C63 110.3(10)
O8 C65 C66 103.3(8)
C67 C66 C65 107.4(10)
C66 C67 C68 108.3(10)
O8 C68 C67 107.3(11)
O9 C69 C70 101.0(10)
C71 C70 C69 109.1(13)
C70 C71 C72 109.1(15)
O9 C72 C71 108.9(11)
O10 C73 C74 104.6(6)
C73 C74 C75 104.0(6)
C74 C75 C76 102.0(6)
O10 C76 C75 105.8(6)
C78 C77 O11 106.5(7)
C77 C78 C79 107.7(9)
C78 C79 C80 106.5(7)
O11 C80 C79 104.1(6)
O1 Li1 O4 99.8(5)
O1 Li1 O7 124.5(10)
O4 Li1 O7 135.6(11)
O1 Li1 La1 50.2(3)
O4 Li1 La1 49.6(3)
O7 Li1 La1 173.9(8)
O6 Li2 O3 91.5(3)
O6 Li2 O9 121.0(9)
O3 Li2 O9 115.2(8)
O6 Li2 O8 115.9(8)
O3 Li2 O8 109.3(8)
O9 Li2 O8 103.7(4)
O6 Li2 La1 46.6(2)
O3 Li2 La1 45.06(18)
O9 Li2 La1 134.5(8)
O8 Li2 La1 121.1(7)
O5 Li3 O2 96.0(5)
O5 Li3 O10 112.4(6)
O2 Li3 O10 134.5(7)
O5 Li3 C10 116.5(5)
O2 Li3 C10 74.0(4)
O10 Li3 C10 118.3(5)
O5 Li3 La1 47.9(3)
O2 Li3 La1 50.4(3)
O10 Li3 La1 154.1(5)
C10 Li3 La1 87.5(3)

loop_
_geom_bond_atom_site_label_1
_geom_bond_atom_site_label_2
_geom_bond_distance
La1 O5 2.403(5)
La1 O3 2.410(3)
La1 O4 2.449(5)
La1 O6 2.461(3)
La1 O1 2.473(4)
La1 O2 2.485(3)
La1 O11 2.567(5)
La1 Li1 3.204(10)
La1 Li3 3.219(10)
La1 Li2 3.345(7)
O1 C1 1.346(7)
O1 Li1 1.832(18)
O2 C20 1.320(6)
O2 Li3 1.888(13)
O3 C21 1.343(6)
O3 Li2 1.913(9)
O4 C40 1.354(7)
O4 Li1 1.871(17)
O5 C41 1.340(8)
O5 Li3 1.882(11)
O6 C60 1.344(6)
O6 Li2 1.905(9)
O7 C64 1.421(11)
O7 C61 1.430(11)
O7 Li1 1.884(11)
O8 C68 1.368(10)
O8 C65 1.472(10)
O8 Li2 1.990(18)
O9 C72 1.425(10)
O9 C69 1.451(11)
O9 Li2 1.935(16)
O10 C76 1.451(8)
O10 C73 1.468(9)
O10 Li3 1.909(12)
O11 C77 1.446(9)
O11 C80 1.504(8)
C1 C10 1.415(8)
C1 C2 1.422(8)
C2 C3 1.350(8)
C3 C4 1.432(9)
C4 C5 1.407(11)
C4 C9 1.438(8)
C5 C6 1.367(9)
C6 C7 1.426(12)
C7 C8 1.389(9)
C8 C9 1.434(8)
C9 C10 1.422(8)
C10 C11 1.491(8)
C10 Li3 2.708(13)
C11 C20 1.376(9)
C11 C12 1.434(8)
C12 C17 1.401(9)
C12 C13 1.429(9)
C13 C14 1.383(11)
C14 C15 1.425(11)
C15 C16 1.375(12)
C16 C17 1.403(10)
C17 C18 1.402(9)
C18 C19 1.348(9)
C19 C20 1.461(11)
C21 C30 1.376(8)
C21 C22 1.433(9)
C22 C23 1.352(9)
C23 C24 1.399(10)
C24 C25 1.392(10)
C24 C29 1.440(10)
C25 C26 1.390(12)
C26 C27 1.388(11)
C27 C28 1.399(10)
C28 C29 1.400(9)
C29 C30 1.444(8)
C30 C31 1.497(8)
C31 C40 1.388(8)
C31 C32 1.443(8)
C32 C33 1.414(9)
C32 C37 1.426(9)
C33 C34 1.383(9)
C34 C35 1.404(12)
C35 C36 1.355(11)
C36 C37 1.417(9)
C37 C38 1.423(9)
C38 C39 1.355(9)
C39 C40 1.422(8)
C41 C50 1.396(8)
C41 C42 1.413(9)
C42 C43 1.360(9)
C43 C44 1.419(9)
C44 C49 1.426(9)
C44 C45 1.430(11)
C45 C46 1.387(10)
C46 C47 1.368(13)
C47 C48 1.374(10)
C48 C49 1.446(9)
C49 C50 1.422(8)
C50 C51 1.504(9)
C51 C60 1.387(11)
C51 C52 1.442(9)
C52 C53 1.405(10)
C52 C57 1.407(12)
C53 C54 1.375(9)
C54 C55 1.374(12)
C55 C56 1.341(14)
C56 C57 1.448(8)
C57 C58 1.415(12)
C58 C59 1.350(10)
C59 C60 1.412(11)
C61 C62 1.504(16)
C62 C63 1.402(14)
C63 C64 1.464(16)
C65 C66 1.471(13)
C66 C67 1.364(17)
C67 C68 1.472(17)
C69 C70 1.57(2)
C70 C71 1.35(2)
C71 C72 1.417(19)
C73 C74 1.487(12)
C74 C75 1.477(11)
C75 C76 1.506(10)
C77 C78 1.415(11)
C78 C79 1.461(13)
C79 C80 1.507(11)
